data_7040601
loop_
_publ_author_name
'Kuznetsov, Denis A.'
'Bazhenova, Tamara A.'
'Fedyanin, Ivan V.'
'Martynenko, Vyacheslav M.'
'Shestakov, Alexander F.'
'Petrova, Galina N.'
'Komarova, Natal'ya S.'

_publ_contact_author_email octy@xrlab.ineos.ac.ru
_publ_contact_author_name 'Fedyanin, Ivan V.'
_publ_section_title
;
 Tri-, tetra-, and hexanuclear mixed-valence molybdenum clusters:
 structural diversity and catalysis of acetylene hydrogenation.
;
_journal_issue 41
_journal_name_full 'Dalton transactions (Cambridge, England : 2003)'
_journal_page_first 16309
_journal_page_last 16316
_journal_paper_doi 10.1039/c6dt02965e
_journal_volume 45
_journal_year 2016
_chemical_formula_moiety 'C12 H39 Cl3 Mo4 O13'
_chemical_formula_sum 'C12 H39 Cl3 Mo4 O13'
_chemical_formula_weight 881.54
_space_group_crystal_system monoclinic
_space_group_IT_number 7
_space_group_name_Hall 'P -2yac'
_space_group_name_H-M_alt 'P 1 n 1'
_symmetry_space_group_name_Hall 'P -2yac'
_symmetry_space_group_name_H-M 'P 1 n 1'
_atom_sites_solution_hydrogens mixed
_audit_creation_method 'Modified SHELXL output'
_audit_update_record
;
2016-07-26 deposited with the CCDC.
2016-09-08 downloaded from the CCDC.
;
_cell_angle_alpha 90
_cell_angle_beta 104.388(2)
_cell_angle_gamma 90
_cell_formula_units_Z 2
_cell_length_a 7.1547(3)
_cell_length_b 19.2160(6)
_cell_length_c 10.1221(4)
_cell_measurement_reflns_used 5861
_cell_measurement_temperature 120(2)
_cell_measurement_theta_max 72.32
_cell_measurement_theta_min 4.60
_cell_volume 1347.99(9)
_computing_cell_refinement 'Bruker SAINT'
_computing_data_collection 'Bruker APEX2'
_computing_data_reduction 'Bruker SAINT'
_computing_molecular_graphics 'SHELXTL (Sheldrick, 2008)'
_computing_publication_material 'SHELXTL (Sheldrick, 2008)'
_computing_structure_refinement 'SHELXL (Sheldrick, 2015b)'
_computing_structure_solution 'SHELXT (Sheldrick, 2015a)'
_diffrn_ambient_temperature 120(2)
_diffrn_detector_type 'Bruker APEX II CCD area detector'
_diffrn_measured_fraction_theta_full 0.998
_diffrn_measured_fraction_theta_max 0.998
_diffrn_measurement_device_type 'Bruker APEX DUO diffractometer'
_diffrn_measurement_method '\o and \f scans'
_diffrn_radiation_type CuK\a
_diffrn_radiation_wavelength 1.54178
_diffrn_reflns_av_R_equivalents 0.0499
_diffrn_reflns_av_unetI/netI 0.0546
_diffrn_reflns_Laue_measured_fraction_full 0.998
_diffrn_reflns_Laue_measured_fraction_max 0.998
_diffrn_reflns_limit_h_max 8
_diffrn_reflns_limit_h_min -8
_diffrn_reflns_limit_k_max 22
_diffrn_reflns_limit_k_min -23
_diffrn_reflns_limit_l_max 11
_diffrn_reflns_limit_l_min -12
_diffrn_reflns_number 14951
_diffrn_reflns_point_group_measured_fraction_full 0.998
_diffrn_reflns_point_group_measured_fraction_max 0.998
_diffrn_reflns_theta_full 70.936
_diffrn_reflns_theta_max 70.936
_diffrn_reflns_theta_min 2.299
_exptl_absorpt_coefficient_mu 18.127
_exptl_absorpt_correction_T_max 0.241
_exptl_absorpt_correction_T_min 0.091
_exptl_absorpt_correction_type multi-scan
_exptl_absorpt_process_details 'Bruker SADABS'
_exptl_crystal_colour black
_exptl_crystal_density_diffrn 2.172
_exptl_crystal_description plate
_exptl_crystal_F_000 868
_exptl_crystal_size_max 0.340
_exptl_crystal_size_mid 0.220
_exptl_crystal_size_min 0.180
_refine_diff_density_max 0.769
_refine_diff_density_min -0.654
_refine_diff_density_rms 0.120
_refine_ls_abs_structure_details
;
 Refined as an inversion twin.
;
_refine_ls_abs_structure_Flack 0.07(3)
_refine_ls_extinction_method none
_refine_ls_goodness_of_fit_ref 1.075
_refine_ls_hydrogen_treatment constr
_refine_ls_matrix_type full
_refine_ls_number_parameters 302
_refine_ls_number_reflns 4916
_refine_ls_number_restraints 2
_refine_ls_restrained_S_all 1.075
_refine_ls_R_factor_all 0.0402
_refine_ls_R_factor_gt 0.0353
_refine_ls_shift/su_max 0.003
_refine_ls_shift/su_mean 0.000
_refine_ls_structure_factor_coef Fsqd
_refine_ls_weighting_details 'w=1/[\s^2^(Fo^2^)+(0.0400P)^2^+0.4000P] where P=(Fo^2^+2Fc^2^)/3'
_refine_ls_weighting_scheme calc
_refine_ls_wR_factor_gt 0.0840
_refine_ls_wR_factor_ref 0.0864
_reflns_Friedel_coverage 0.991
_reflns_Friedel_fraction_full 0.998
_reflns_Friedel_fraction_max 0.998
_reflns_number_gt 4498
_reflns_number_total 4916
_reflns_threshold_expression 'I > 2\s(I)'
_cod_data_source_file c6dt02965e2.cif
_cod_data_source_block dk150717
_cod_depositor_comments
;Adding full bibliography for 7040599--7040603.cif.

The following automatic conversions were performed:
data name '_publ_contact_name' replaced with
'_publ_contact_author_name' as specified in the replacement file
'/home/antanas/src/cod-tools/trunk/data/replacement-values/replacement_tags.lst'.

data
name '_publ_contact_email' replaced with '_publ_contact_author_email'
as specified in the replacement file
'/home/antanas/src/cod-tools/trunk/data/replacement-values/replacement_tags.lst'.

Automatic conversion script
Id: cif_correct_tags 4998 2017-03-02 13:24:31Z antanas 
;
_cod_database_code 7040601
_shelx_shelxl_version_number 2014/7
_shelx_space_group_comment
;
The symmetry employed for this shelxl refinement is uniquely defined
by the following loop, which should always be used as a source of
symmetry information in preference to the above space-group names.
They are only intended as comments.
;
_shelx_estimated_absorpt_t_min 0.063
_shelx_estimated_absorpt_t_max 0.139

loop_
_space_group_symop_operation_xyz
'x, y, z'
'x+1/2, -y, z+1/2'

loop_
_atom_site_label
_atom_site_type_symbol
_atom_site_fract_x
_atom_site_fract_y
_atom_site_fract_z
_atom_site_U_iso_or_equiv
_atom_site_adp_type
_atom_site_occupancy
_atom_site_site_symmetry_order
_atom_site_calc_flag
_atom_site_refinement_flags_posn
_atom_site_refinement_flags_adp
Mo1 Mo 0.61009(13) 0.14265(4) 0.56056(10) 0.0252(2) Uani 1 1 d . .
Mo2 Mo 0.52843(12) 0.23187(4) 0.35521(9) 0.0234(2) Uani 1 1 d . .
Mo3 Mo 0.54892(12) 0.27486(4) 0.60051(8) 0.0228(2) Uani 1 1 d . .
Mo4 Mo 0.46323(14) 0.36676(4) 0.39489(10) 0.0262(2) Uani 1 1 d . .
Cl1 Cl 0.4881(5) 0.03113(13) 0.6184(4) 0.0358(7) Uani 1 1 d . .
Cl2 Cl 0.3162(6) 0.23119(15) 0.1271(4) 0.0376(8) Uani 1 1 d . .
Cl3 Cl 0.5974(5) 0.47579(13) 0.3440(3) 0.0363(7) Uani 1 1 d . .
O1 O 0.7567(15) 0.2315(3) 0.5247(10) 0.023(2) Uani 1 1 d . .
O2 O 0.4056(16) 0.1396(4) 0.3857(11) 0.027(2) Uani 1 1 d . .
O3 O 0.7986(15) 0.0974(4) 0.4745(10) 0.038(2) Uani 1 1 d . .
O4 O 0.8182(17) 0.1452(4) 0.7428(10) 0.037(3) Uani 1 1 d . .
O5 O 0.4243(14) 0.1876(4) 0.6581(9) 0.0266(18) Uani 1 1 d . .
O6 O 0.7326(14) 0.1755(4) 0.2746(8) 0.0286(18) Uani 1 1 d . .
H6 H 0.7528 0.1406 0.3359 0.034 Uiso 1 1 d R U
O7 O 0.6482(15) 0.3221(4) 0.3034(9) 0.0281(19) Uani 1 1 d . .
O8 O 0.3155(15) 0.2768(4) 0.4323(10) 0.026(2) Uani 1 1 d . .
O9 O 0.6766(17) 0.3674(4) 0.5728(11) 0.029(3) Uani 1 1 d . .
O10 O 0.2547(16) 0.3763(4) 0.2412(11) 0.036(2) Uani 1 1 d . .
O11 O 0.3041(16) 0.4170(4) 0.5059(10) 0.039(2) Uani 1 1 d . .
O12 O 0.3637(14) 0.3348(4) 0.7022(12) 0.039(2) Uani 1 1 d . .
H12 H 0.3421 0.3645 0.6313 0.046 Uiso 1 1 d R U
O13 O 0.7478(18) 0.2665(4) 0.8019(10) 0.034(3) Uani 1 1 d . .
H13 H 0.7735 0.2227 0.7803 0.041 Uiso 1 1 d R U
C2 C 0.261(2) 0.0955(6) 0.3113(14) 0.051(4) Uani 1 1 d . .
H2A H 0.3182 0.0508 0.2963 0.077 Uiso 1 1 calc R U
H2B H 0.2009 0.1170 0.2231 0.077 Uiso 1 1 calc R U
H2C H 0.1631 0.0880 0.3624 0.077 Uiso 1 1 calc R U
C3 C 0.855(3) 0.0259(7) 0.4736(18) 0.048(4) Uani 1 1 d . .
H3A H 0.8760 0.0142 0.3842 0.072 Uiso 1 1 calc R U
H3B H 0.7528 -0.0038 0.4919 0.072 Uiso 1 1 calc R U
H3C H 0.9746 0.0184 0.5443 0.072 Uiso 1 1 calc R U
C4 C 0.869(3) 0.0932(6) 0.8410(17) 0.046(4) Uani 1 1 d . .
H4A H 0.9443 0.1135 0.9266 0.068 Uiso 1 1 calc R U
H4B H 0.9472 0.0579 0.8095 0.068 Uiso 1 1 calc R U
H4C H 0.7524 0.0715 0.8561 0.068 Uiso 1 1 calc R U
C5 C 0.301(3) 0.1689(7) 0.740(2) 0.060(5) Uani 1 1 d . .
H5A H 0.2925 0.1181 0.7439 0.090 Uiso 1 1 calc R U
H5B H 0.1725 0.1884 0.7018 0.090 Uiso 1 1 calc R U
H5C H 0.3523 0.1872 0.8326 0.090 Uiso 1 1 calc R U
C6 C 0.703(3) 0.1431(8) 0.1444(18) 0.056(5) Uani 1 1 d . .
H6A H 0.8171 0.1154 0.1414 0.085 Uiso 1 1 calc R U
H6B H 0.6826 0.1789 0.0733 0.085 Uiso 1 1 calc R U
H6C H 0.5898 0.1128 0.1290 0.085 Uiso 1 1 calc R U
C7 C 0.726(2) 0.3388(7) 0.1888(15) 0.042(3) Uani 1 1 d . .
H7A H 0.8092 0.3799 0.2104 0.063 Uiso 1 1 calc R U
H7B H 0.6205 0.3483 0.1086 0.063 Uiso 1 1 calc R U
H7C H 0.8024 0.2994 0.1695 0.063 Uiso 1 1 calc R U
C8 C 0.1116(18) 0.2597(6) 0.4076(14) 0.042(3) Uani 1 1 d . .
H8A H 0.0950 0.2218 0.4686 0.063 Uiso 1 1 calc R U
H8B H 0.0627 0.2449 0.3126 0.063 Uiso 1 1 calc R U
H8C H 0.0399 0.3007 0.4249 0.063 Uiso 1 1 calc R U
C9 C 0.8736(19) 0.3867(6) 0.5905(13) 0.041(3) Uani 1 1 d . .
H9A H 0.9056 0.4245 0.6574 0.061 Uiso 1 1 calc R U
H9B H 0.8944 0.4025 0.5032 0.061 Uiso 1 1 calc R U
H9C H 0.9564 0.3465 0.6231 0.061 Uiso 1 1 calc R U
C10 C 0.208(2) 0.4203(7) 0.1230(15) 0.046(4) Uani 1 1 d . .
H10A H 0.0954 0.4015 0.0569 0.069 Uiso 1 1 calc R U
H10B H 0.3180 0.4222 0.0816 0.069 Uiso 1 1 calc R U
H10C H 0.1787 0.4673 0.1499 0.069 Uiso 1 1 calc R U
C11 C 0.210(2) 0.4816(6) 0.4764(17) 0.039(3) Uani 1 1 d . .
H11A H 0.2005 0.5039 0.5616 0.059 Uiso 1 1 calc R U
H11B H 0.0803 0.4743 0.4177 0.059 Uiso 1 1 calc R U
H11C H 0.2839 0.5116 0.4295 0.059 Uiso 1 1 calc R U
C12 C 0.397(3) 0.3581(7) 0.829(2) 0.049(4) Uani 1 1 d . .
H12A H 0.2842 0.3838 0.8411 0.074 Uiso 1 1 calc R U
H12B H 0.5096 0.3891 0.8478 0.074 Uiso 1 1 calc R U
H12C H 0.4226 0.3187 0.8926 0.074 Uiso 1 1 calc R U
C13 C 0.886(2) 0.3054(8) 0.8717(14) 0.055(4) Uani 1 1 d . .
H13A H 0.9114 0.2933 0.9686 0.083 Uiso 1 1 calc R U
H13B H 0.8482 0.3544 0.8592 0.083 Uiso 1 1 calc R U
H13C H 1.0032 0.2978 0.8399 0.083 Uiso 1 1 calc R U

loop_
_atom_site_aniso_label
_atom_site_aniso_U_11
_atom_site_aniso_U_22
_atom_site_aniso_U_33
_atom_site_aniso_U_23
_atom_site_aniso_U_13
_atom_site_aniso_U_12
Mo1 0.0268(6) 0.0205(4) 0.0287(5) 0.0015(3) 0.0075(4) 0.0001(3)
Mo2 0.0242(5) 0.0207(4) 0.0250(5) 0.0002(3) 0.0057(4) -0.0002(3)
Mo3 0.0258(6) 0.0184(4) 0.0248(5) 0.0003(3) 0.0071(4) -0.0001(3)
Mo4 0.0292(6) 0.0214(4) 0.0273(5) 0.0018(4) 0.0055(4) -0.0012(3)
Cl1 0.048(2) 0.0203(11) 0.0412(17) 0.0058(11) 0.0144(14) -0.0007(11)
Cl2 0.0391(19) 0.0383(15) 0.0339(16) -0.0009(11) 0.0063(13) 0.0033(11)
Cl3 0.045(2) 0.0250(12) 0.0381(17) 0.0048(11) 0.0077(14) -0.0063(11)
O1 0.023(5) 0.016(4) 0.029(5) 0.005(3) 0.004(4) -0.003(3)
O2 0.027(6) 0.020(4) 0.031(5) -0.003(3) 0.004(4) 0.000(3)
O3 0.043(5) 0.031(4) 0.046(5) 0.009(4) 0.021(4) 0.015(4)
O4 0.038(5) 0.039(5) 0.028(4) 0.011(3) -0.003(4) -0.003(4)
O5 0.031(5) 0.024(3) 0.031(4) 0.001(3) 0.018(4) 0.000(3)
O6 0.030(5) 0.036(4) 0.022(3) 0.003(3) 0.010(3) 0.004(3)
O7 0.035(5) 0.021(3) 0.029(4) 0.003(3) 0.009(4) 0.000(3)
O8 0.019(5) 0.029(4) 0.028(5) -0.002(3) 0.005(4) -0.005(3)
O9 0.036(6) 0.018(3) 0.028(5) 0.002(3) -0.001(5) -0.003(3)
O10 0.034(5) 0.034(4) 0.034(5) 0.008(4) -0.001(4) -0.006(4)
O11 0.055(6) 0.029(4) 0.042(5) 0.008(3) 0.026(4) 0.019(4)
O12 0.039(5) 0.020(3) 0.069(6) 0.009(4) 0.036(5) 0.014(3)
O13 0.049(6) 0.018(3) 0.033(5) 0.008(3) 0.003(4) 0.005(3)
C2 0.064(10) 0.034(6) 0.043(7) 0.005(5) -0.009(7) -0.016(6)
C3 0.061(11) 0.031(6) 0.063(10) -0.006(6) 0.034(8) 0.006(6)
C4 0.053(10) 0.034(6) 0.050(9) 0.007(6) 0.015(7) 0.008(6)
C5 0.088(13) 0.030(6) 0.084(12) 0.003(7) 0.062(10) -0.001(7)
C6 0.080(14) 0.054(8) 0.039(8) -0.002(6) 0.021(8) 0.018(8)
C7 0.049(8) 0.043(6) 0.038(6) -0.005(5) 0.018(6) -0.010(6)
C8 0.031(6) 0.041(6) 0.054(7) 0.000(5) 0.008(5) 0.001(5)
C9 0.043(7) 0.030(5) 0.046(7) 0.006(5) 0.007(6) -0.012(5)
C10 0.047(9) 0.043(7) 0.042(8) 0.021(6) -0.001(7) 0.005(6)
C11 0.037(8) 0.024(5) 0.054(9) 0.002(5) 0.007(6) 0.008(5)
C12 0.054(10) 0.039(7) 0.058(10) -0.013(6) 0.018(8) 0.002(6)
C13 0.060(9) 0.056(8) 0.044(7) -0.003(6) 0.003(6) 0.017(7)

loop_
_atom_type_symbol
_atom_type_description
_atom_type_scat_dispersion_real
_atom_type_scat_dispersion_imag
_atom_type_scat_source
C C 0.0181 0.0091 'International Tables Vol C Tables 4.2.6.8 and 6.1.1.4'
H H 0.0000 0.0000 'International Tables Vol C Tables 4.2.6.8 and 6.1.1.4'
O O 0.0492 0.0322 'International Tables Vol C Tables 4.2.6.8 and 6.1.1.4'
Cl Cl 0.3639 0.7018 'International Tables Vol C Tables 4.2.6.8 and 6.1.1.4'
Mo Mo -0.0483 2.7339 'International Tables Vol C Tables 4.2.6.8 and 6.1.1.4'

loop_
_geom_angle_atom_site_label_1
_geom_angle_atom_site_label_2
_geom_angle_atom_site_label_3
_geom_angle
O3 Mo1 O2 91.5(4)
O3 Mo1 O5 177.2(4)
O2 Mo1 O5 91.1(4)
O3 Mo1 O4 89.1(5)
O2 Mo1 O4 179.1(5)
O5 Mo1 O4 88.2(4)
O3 Mo1 O1 81.7(4)
O2 Mo1 O1 99.1(4)
O5 Mo1 O1 98.9(4)
O4 Mo1 O1 81.6(4)
O3 Mo1 Cl1 92.5(3)
O2 Mo1 Cl1 87.7(3)
O5 Mo1 Cl1 86.6(2)
O4 Mo1 Cl1 91.6(3)
O1 Mo1 Cl1 171.1(3)
O3 Mo1 Mo3 130.6(3)
O2 Mo1 Mo3 92.9(2)
O5 Mo1 Mo3 50.2(2)
O4 Mo1 Mo3 87.1(2)
O1 Mo1 Mo3 49.0(3)
Cl1 Mo1 Mo3 136.85(10)
O3 Mo1 Mo2 88.9(3)
O2 Mo1 Mo2 49.6(3)
O5 Mo1 Mo2 93.6(2)
O4 Mo1 Mo2 131.0(3)
O1 Mo1 Mo2 49.8(3)
Cl1 Mo1 Mo2 137.35(10)
Mo3 Mo1 Mo2 58.76(3)
O2 Mo2 O1 98.9(4)
O2 Mo2 O7 174.0(4)
O1 Mo2 O7 85.4(3)
O2 Mo2 O8 85.4(4)
O1 Mo2 O8 101.2(4)
O7 Mo2 O8 97.9(4)
O2 Mo2 O6 88.8(4)
O1 Mo2 O6 80.8(4)
O7 Mo2 O6 87.8(4)
O8 Mo2 O6 174.1(3)
O2 Mo2 Cl2 87.0(3)
O1 Mo2 Cl2 166.9(3)
O7 Mo2 Cl2 87.9(3)
O8 Mo2 Cl2 90.9(3)
O6 Mo2 Cl2 87.7(2)
O2 Mo2 Mo3 93.2(3)
O1 Mo2 Mo3 49.9(3)
O7 Mo2 Mo3 92.7(3)
O8 Mo2 Mo3 51.3(3)
O6 Mo2 Mo3 130.3(2)
Cl2 Mo2 Mo3 141.97(10)
O2 Mo2 Mo1 48.4(3)
O1 Mo2 Mo1 50.7(2)
O7 Mo2 Mo1 136.2(2)
O8 Mo2 Mo1 90.8(3)
O6 Mo2 Mo1 86.2(2)
Cl2 Mo2 Mo1 135.04(9)
Mo3 Mo2 Mo1 60.25(3)
O2 Mo2 Mo4 136.2(3)
O1 Mo2 Mo4 90.6(2)
O7 Mo2 Mo4 47.4(3)
O8 Mo2 Mo4 50.7(2)
O6 Mo2 Mo4 135.1(2)
Cl2 Mo2 Mo4 93.25(8)
Mo3 Mo2 Mo4 61.18(4)
Mo1 Mo2 Mo4 121.43(6)
O1 Mo3 O5 100.7(3)
O1 Mo3 O9 84.9(4)
O5 Mo3 O9 171.2(4)
O1 Mo3 O8 102.4(4)
O5 Mo3 O8 86.0(4)
O9 Mo3 O8 99.6(4)
O1 Mo3 O13 87.4(4)
O5 Mo3 O13 84.4(4)
O9 Mo3 O13 89.0(4)
O8 Mo3 O13 167.4(4)
O1 Mo3 O12 169.7(4)
O5 Mo3 O12 86.5(3)
O9 Mo3 O12 87.1(4)
O8 Mo3 O12 85.3(4)
O13 Mo3 O12 86.0(4)
O1 Mo3 Mo2 51.2(3)
O5 Mo3 Mo2 95.0(2)
O9 Mo3 Mo2 93.8(3)
O8 Mo3 Mo2 51.2(3)
O13 Mo3 Mo2 137.8(3)
O12 Mo3 Mo2 136.1(3)
O1 Mo3 Mo1 51.3(2)
O5 Mo3 Mo1 49.7(2)
O9 Mo3 Mo1 136.2(3)
O8 Mo3 Mo1 91.3(2)
O13 Mo3 Mo1 88.7(2)
O12 Mo3 Mo1 136.3(2)
Mo2 Mo3 Mo1 60.99(4)
O1 Mo3 Mo4 91.4(2)
O5 Mo3 Mo4 136.7(3)
O9 Mo3 Mo4 49.2(3)
O8 Mo3 Mo4 50.7(2)
O13 Mo3 Mo4 138.0(2)
O12 Mo3 Mo4 88.3(3)
Mo2 Mo3 Mo4 61.17(3)
Mo1 Mo3 Mo4 122.16(5)
O10 Mo4 O7 98.1(4)
O10 Mo4 O11 88.4(5)
O7 Mo4 O11 172.7(4)
O10 Mo4 O9 172.5(4)
O7 Mo4 O9 88.6(4)
O11 Mo4 O9 84.8(5)
O10 Mo4 O8 84.2(4)
O7 Mo4 O8 98.7(4)
O11 Mo4 O8 85.2(4)
O9 Mo4 O8 98.3(4)
O10 Mo4 Cl3 90.8(3)
O7 Mo4 Cl3 86.0(3)
O11 Mo4 Cl3 90.7(3)
O9 Mo4 Cl3 86.2(3)
O8 Mo4 Cl3 173.6(3)
O10 Mo4 Mo2 95.9(3)
O7 Mo4 Mo2 49.6(2)
O11 Mo4 Mo2 133.2(3)
O9 Mo4 Mo2 91.1(2)
O8 Mo4 Mo2 49.3(3)
Cl3 Mo4 Mo2 135.56(10)
O10 Mo4 Mo3 133.5(3)
O7 Mo4 Mo3 91.5(2)
O11 Mo4 Mo3 86.3(2)
O9 Mo4 Mo3 49.2(2)
O8 Mo4 Mo3 49.4(3)
Cl3 Mo4 Mo3 135.32(9)
Mo2 Mo4 Mo3 57.66(3)
Mo3 O1 Mo2 78.9(4)
Mo3 O1 Mo1 79.7(4)
Mo2 O1 Mo1 79.5(3)
C2 O2 Mo1 140.6(8)
C2 O2 Mo2 137.1(8)
Mo1 O2 Mo2 82.0(4)
C3 O3 Mo1 130.3(9)
C4 O4 Mo1 128.6(9)
C5 O5 Mo1 139.7(8)
C5 O5 Mo3 139.6(8)
Mo1 O5 Mo3 80.0(3)
C6 O6 Mo2 128.1(10)
C6 O6 H6 105.9
Mo2 O6 H6 97.0
C7 O7 Mo4 135.5(8)
C7 O7 Mo2 131.3(7)
Mo4 O7 Mo2 83.0(4)
C8 O8 Mo2 129.9(7)
C8 O8 Mo3 135.0(9)
Mo2 O8 Mo3 77.4(4)
C8 O8 Mo4 132.9(7)
Mo2 O8 Mo4 79.9(4)
Mo3 O8 Mo4 79.9(3)
C9 O9 Mo4 127.5(9)
C9 O9 Mo3 131.9(7)
Mo4 O9 Mo3 81.7(3)
C10 O10 Mo4 136.1(9)
C11 O11 Mo4 127.3(9)
C12 O12 Mo3 130.3(10)
C12 O12 H12 120.9
Mo3 O12 H12 87.9
C13 O13 Mo3 134.2(9)
C13 O13 H13 119.7
Mo3 O13 H13 88.2
O2 C2 H2A 109.5
O2 C2 H2B 109.5
H2A C2 H2B 109.5
O2 C2 H2C 109.5
H2A C2 H2C 109.5
H2B C2 H2C 109.5
O3 C3 H3A 109.5
O3 C3 H3B 109.5
H3A C3 H3B 109.5
O3 C3 H3C 109.5
H3A C3 H3C 109.5
H3B C3 H3C 109.5
O4 C4 H4A 109.5
O4 C4 H4B 109.5
H4A C4 H4B 109.5
O4 C4 H4C 109.5
H4A C4 H4C 109.5
H4B C4 H4C 109.5
O5 C5 H5A 109.5
O5 C5 H5B 109.5
H5A C5 H5B 109.5
O5 C5 H5C 109.5
H5A C5 H5C 109.5
H5B C5 H5C 109.5
O6 C6 H6A 109.5
O6 C6 H6B 109.5
H6A C6 H6B 109.5
O6 C6 H6C 109.5
H6A C6 H6C 109.5
H6B C6 H6C 109.5
O7 C7 H7A 109.5
O7 C7 H7B 109.5
H7A C7 H7B 109.5
O7 C7 H7C 109.5
H7A C7 H7C 109.5
H7B C7 H7C 109.5
O8 C8 H8A 109.5
O8 C8 H8B 109.5
H8A C8 H8B 109.5
O8 C8 H8C 109.5
H8A C8 H8C 109.5
H8B C8 H8C 109.5
O9 C9 H9A 109.5
O9 C9 H9B 109.5
H9A C9 H9B 109.5
O9 C9 H9C 109.5
H9A C9 H9C 109.5
H9B C9 H9C 109.5
O10 C10 H10A 109.5
O10 C10 H10B 109.5
H10A C10 H10B 109.5
O10 C10 H10C 109.5
H10A C10 H10C 109.5
H10B C10 H10C 109.5
O11 C11 H11A 109.5
O11 C11 H11B 109.5
H11A C11 H11B 109.5
O11 C11 H11C 109.5
H11A C11 H11C 109.5
H11B C11 H11C 109.5
O12 C12 H12A 109.5
O12 C12 H12B 109.5
H12A C12 H12B 109.5
O12 C12 H12C 109.5
H12A C12 H12C 109.5
H12B C12 H12C 109.5
O13 C13 H13A 109.5
O13 C13 H13B 109.5
H13A C13 H13B 109.5
O13 C13 H13C 109.5
H13A C13 H13C 109.5
H13B C13 H13C 109.5

loop_
_geom_bond_atom_site_label_1
_geom_bond_atom_site_label_2
_geom_bond_distance
Mo1 O3 1.979(10)
Mo1 O2 1.998(10)
Mo1 O5 2.035(9)
Mo1 O4 2.063(10)
Mo1 O1 2.083(8)
Mo1 Cl1 2.439(3)
Mo1 Mo3 2.6262(11)
Mo1 Mo2 2.6454(14)
Mo2 O2 2.036(9)
Mo2 O1 2.054(10)
Mo2 O7 2.058(8)
Mo2 O8 2.066(11)
Mo2 O6 2.137(9)
Mo2 Cl2 2.428(4)
Mo2 Mo3 2.5861(9)
Mo2 Mo4 2.6815(12)
Mo3 O1 2.015(11)
Mo3 O5 2.050(8)
Mo3 O9 2.051(9)
Mo3 O8 2.068(10)
Mo3 O13 2.182(10)
Mo3 O12 2.196(9)
Mo3 Mo4 2.6819(13)
Mo4 O10 1.878(10)
Mo4 O7 1.989(10)
Mo4 O11 2.032(9)
Mo4 O9 2.051(10)
Mo4 O8 2.108(9)
Mo4 Cl3 2.413(3)
O2 C2 1.403(15)
O3 C3 1.433(14)
O4 C4 1.394(16)
O5 C5 1.400(19)
O6 C6 1.425(19)
O6 H6 0.9001
O7 C7 1.444(18)
O8 C8 1.455(16)
O9 C9 1.425(18)
O10 C10 1.434(16)
O11 C11 1.408(14)
O12 C12 1.33(2)
O12 H12 0.9000
O13 C13 1.301(18)
O13 H13 0.9001
C2 H2A 0.9800
C2 H2B 0.9800
C2 H2C 0.9800
C3 H3A 0.9800
C3 H3B 0.9800
C3 H3C 0.9800
C4 H4A 0.9800
C4 H4B 0.9800
C4 H4C 0.9800
C5 H5A 0.9800
C5 H5B 0.9800
C5 H5C 0.9800
C6 H6A 0.9800
C6 H6B 0.9800
C6 H6C 0.9800
C7 H7A 0.9800
C7 H7B 0.9800
C7 H7C 0.9800
C8 H8A 0.9800
C8 H8B 0.9800
C8 H8C 0.9800
C9 H9A 0.9800
C9 H9B 0.9800
C9 H9C 0.9800
C10 H10A 0.9800
C10 H10B 0.9800
C10 H10C 0.9800
C11 H11A 0.9800
C11 H11B 0.9800
C11 H11C 0.9800
C12 H12A 0.9800
C12 H12B 0.9800
C12 H12C 0.9800
C13 H13A 0.9800
C13 H13B 0.9800
C13 H13C 0.9800

loop_
_geom_torsion_atom_site_label_1
_geom_torsion_atom_site_label_2
_geom_torsion_atom_site_label_3
_geom_torsion_atom_site_label_4
_geom_torsion
O7 Mo4 O10 C10 -73.9(14)
O11 Mo4 O10 C10 102.8(15)
O8 Mo4 O10 C10 -171.9(14)
Cl3 Mo4 O10 C10 12.1(14)
Mo2 Mo4 O10 C10 -123.9(14)
Mo3 Mo4 O10 C10 -173.8(12)
